data_2016582
loop_
_publ_author_name
'Neuba, Adam'
'Akin, Enver'
'Herres-Pawlis, Sonja'
'Fl\"orke, Ulrich'
'Henkel, Gerald'

_publ_section_title
;Rare examples of base pairing <i>via</i> a protonated pyridine N atom in two
 salts of
 <i>N</i>^2^,<i>N</i>^6^-bis(1,3-dimethylimidazolin-2-ylidene)pyridine-2,6-diamine
;
_journal_coeditor_code EM3010
_journal_issue 5
_journal_name_full 'Acta Crystallographica Section C'
_journal_page_first m194
_journal_page_last m197
_journal_paper_doi 10.1107/S0108270108007567
_journal_volume 64
_journal_year 2008
_chemical_formula_iupac '(C15 H24 N7)2 [Fe2 Cl6 O]'
_chemical_formula_moiety '2(C15 H24 N7 +), Cl6 Fe2 O 2-'
_chemical_formula_sum 'C30 H48 Cl6 Fe2 N14 O'
_chemical_formula_weight 945.22
_chemical_name_systematic
;
bis{2,6-bis[(1,3-dimethylimidazolin-2-ylidene)amino]pyridinium}
\m-oxido-bis[trichloridoiron(III)]
;
_space_group_IT_number 14
_symmetry_cell_setting monoclinic
_symmetry_space_group_name_Hall '-P 2ybc'
_symmetry_space_group_name_H-M 'P 1 21/c 1'
_atom_sites_solution_hydrogens difmap
_atom_sites_solution_primary direct
_atom_sites_solution_secondary difmap
_audit_creation_method SHELXL-97
_cell_angle_alpha 90.00
_cell_angle_beta 99.438(2)
_cell_angle_gamma 90.00
_cell_formula_units_Z 2
_cell_length_a 10.5673(8)
_cell_length_b 10.9286(8)
_cell_length_c 18.3329(14)
_cell_measurement_reflns_used 1781
_cell_measurement_temperature 120(2)
_cell_measurement_theta_max 28.27
_cell_measurement_theta_min 2.18
_cell_volume 2088.5(3)
_computing_cell_refinement 'SAINT (Bruker, 2002)'
_computing_data_collection 'SMART (Bruker, 2002)'
_computing_data_reduction 'SAINT (Bruker, 2002)'
_computing_molecular_graphics 'SHELXL97 (Sheldrick, 2008)'
_computing_publication_material 'SHELXL97 (Sheldrick, 2008)'
_computing_structure_refinement 'SHELXL97 (Sheldrick, 2008)'
_computing_structure_solution 'SHELXS97 (Sheldrick, 2008)'
_diffrn_ambient_temperature 120(2)
_diffrn_measured_fraction_theta_full 1.000
_diffrn_measured_fraction_theta_max 1.000
_diffrn_measurement_device_type 'Bruker SMART APEX'
_diffrn_measurement_method '\f and \w'
_diffrn_radiation_monochromator graphite
_diffrn_radiation_source 'sealed tube'
_diffrn_radiation_type MoK\a
_diffrn_radiation_wavelength 0.71073
_diffrn_reflns_av_R_equivalents 0.0664
_diffrn_reflns_av_sigmaI/netI 0.0511
_diffrn_reflns_limit_h_max 14
_diffrn_reflns_limit_h_min -14
_diffrn_reflns_limit_k_max 14
_diffrn_reflns_limit_k_min -14
_diffrn_reflns_limit_l_max 24
_diffrn_reflns_limit_l_min -24
_diffrn_reflns_number 20962
_diffrn_reflns_theta_full 28.20
_diffrn_reflns_theta_max 28.20
_diffrn_reflns_theta_min 1.95
_diffrn_standards_decay_% 0
_diffrn_standards_interval_time 430
_diffrn_standards_number 3795
_exptl_absorpt_coefficient_mu 1.123
_exptl_absorpt_correction_T_max 0.8065
_exptl_absorpt_correction_T_min 0.6437
_exptl_absorpt_correction_type multi-scan
_exptl_absorpt_process_details '(SADABS; Sheldrick, 2004)'
_exptl_crystal_colour red
_exptl_crystal_density_diffrn 1.503
_exptl_crystal_density_method 'not measured'
_exptl_crystal_description prism
_exptl_crystal_F_000 976
_exptl_crystal_size_max 0.43
_exptl_crystal_size_mid 0.25
_exptl_crystal_size_min 0.20
_refine_diff_density_max 0.962
_refine_diff_density_min -0.716
_refine_ls_extinction_method none
_refine_ls_goodness_of_fit_ref 0.985
_refine_ls_hydrogen_treatment mixed
_refine_ls_matrix_type full
_refine_ls_number_parameters 249
_refine_ls_number_reflns 5142
_refine_ls_number_restraints 1
_refine_ls_restrained_S_all 0.985
_refine_ls_R_factor_all 0.0580
_refine_ls_R_factor_gt 0.0445
_refine_ls_shift/su_max 0.000
_refine_ls_shift/su_mean 0.000
_refine_ls_structure_factor_coef Fsqd
_refine_ls_weighting_details 'calc w=1/[\s^2^(Fo^2^)+(0.0646P)^2^] where P=(Fo^2^+2Fc^2^)/3'
_refine_ls_weighting_scheme calc
_refine_ls_wR_factor_gt 0.1071
_refine_ls_wR_factor_ref 0.1131
_reflns_number_gt 3929
_reflns_number_total 5142
_reflns_threshold_expression >2sigma(I)
_cod_data_source_file em3010.cif
_cod_data_source_block II
_cod_original_sg_symbol_H-M 'P 21/c'
_cod_database_code 2016582
_cod_database_fobs_code 2016582

loop_
_symmetry_equiv_pos_as_xyz
'x, y, z'
'-x, y+1/2, -z+1/2'
'-x, -y, -z'
'x, -y-1/2, z-1/2'

loop_
_atom_site_type_symbol
_atom_site_label
_atom_site_fract_x
_atom_site_fract_y
_atom_site_fract_z
_atom_site_U_iso_or_equiv
_atom_site_adp_type
_atom_site_calc_flag
_atom_site_refinement_flags
_atom_site_occupancy
Fe Fe1 0.10796(3) -0.07833(3) 0.456159(17) 0.02885(11) Uani d . 1
Cl Cl1 0.13940(7) -0.27077(6) 0.49480(4) 0.0526(2) Uani d . 1
Cl Cl2 0.03929(7) -0.07802(7) 0.33459(3) 0.04969(19) Uani d . 1
Cl Cl3 0.29055(6) 0.02168(6) 0.48206(4) 0.04693(18) Uani d . 1
O O1 0.0000 0.0000 0.5000 0.0813(11) Uani d S 1
N N1 0.31587(19) 0.70020(19) 0.76065(11) 0.0363(5) Uani d . 1
N N2 0.5183(2) 0.6560(2) 0.80379(10) 0.0383(5) Uani d . 1
N N3 0.44032(17) 0.58018(17) 0.68759(10) 0.0279(4) Uani d . 1
N N4 0.38268(16) 0.49413(16) 0.57400(9) 0.0216(4) Uani d D 1
H H4 0.4539(16) 0.528(2) 0.5661(15) 0.046(8) Uiso d D 1
N N5 0.37760(16) 0.39960(16) 0.46291(9) 0.0248(4) Uani d . 1
N N6 0.38638(16) 0.23645(16) 0.38284(10) 0.0264(4) Uani d . 1
N N7 0.20585(17) 0.33867(18) 0.36675(10) 0.0317(4) Uani d . 1
C C1 0.2135(2) 0.7462(2) 0.70542(15) 0.0410(6) Uani d . 1
H H1A 0.2229 0.7133 0.6569 0.061 Uiso calc R 1
H H1B 0.2176 0.8357 0.7041 0.061 Uiso calc R 1
H H1C 0.1307 0.7208 0.7178 0.061 Uiso calc R 1
C C2 0.3481(3) 0.7679(3) 0.83068(14) 0.0481(7) Uani d . 1
H H2A 0.2794 0.7599 0.8612 0.058 Uiso calc R 1
H H2B 0.3629 0.8557 0.8218 0.058 Uiso calc R 1
C C3 0.4701(3) 0.7055(3) 0.86695(13) 0.0465(7) Uani d . 1
H H3A 0.5311 0.7648 0.8943 0.056 Uiso calc R 1
H H3B 0.4521 0.6400 0.9011 0.056 Uiso calc R 1
C C4 0.6344(3) 0.5822(2) 0.81291(14) 0.0436(6) Uani d . 1
H H4A 0.6558 0.5625 0.7642 0.065 Uiso calc R 1
H H4B 0.6203 0.5062 0.8389 0.065 Uiso calc R 1
H H4C 0.7052 0.6280 0.8418 0.065 Uiso calc R 1
C C5 0.4204(2) 0.6408(2) 0.74617(11) 0.0291(5) Uani d . 1
C C6 0.34876(19) 0.51945(19) 0.64142(11) 0.0228(4) Uani d . 1
C C7 0.2344(2) 0.4686(2) 0.65571(11) 0.0259(4) Uani d . 1
H H7A 0.2035 0.4869 0.7003 0.031 Uiso calc R 1
C C8 0.1669(2) 0.3912(2) 0.60412(12) 0.0271(5) Uani d . 1
H H8A 0.0896 0.3559 0.6144 0.033 Uiso calc R 1
C C9 0.20649(19) 0.36267(19) 0.53832(11) 0.0251(4) Uani d . 1
H H9A 0.1591 0.3068 0.5047 0.030 Uiso calc R 1
C C10 0.31875(19) 0.41802(18) 0.52187(11) 0.0226(4) Uani d . 1
C C11 0.32300(18) 0.32753(19) 0.40762(10) 0.0225(4) Uani d . 1
C C12 0.5111(2) 0.1920(2) 0.41635(13) 0.0316(5) Uani d . 1
H H12A 0.5457 0.2446 0.4582 0.047 Uiso calc R 1
H H12B 0.5691 0.1934 0.3797 0.047 Uiso calc R 1
H H12C 0.5033 0.1081 0.4338 0.047 Uiso calc R 1
C C13 0.3120(2) 0.1764(2) 0.31942(11) 0.0299(5) Uani d . 1
H H13A 0.3047 0.0874 0.3282 0.036 Uiso calc R 1
H H13B 0.3507 0.1892 0.2744 0.036 Uiso calc R 1
C C14 0.1808(2) 0.2396(2) 0.31276(13) 0.0332(5) Uani d . 1
H H14A 0.1528 0.2719 0.2623 0.040 Uiso calc R 1
H H14B 0.1146 0.1829 0.3254 0.040 Uiso calc R 1
C C15 0.1156(2) 0.4368(2) 0.37111(14) 0.0352(5) Uani d . 1
H H15A 0.1578 0.5023 0.4026 0.053 Uiso calc R 1
H H15B 0.0425 0.4056 0.3923 0.053 Uiso calc R 1
H H15C 0.0851 0.4689 0.3214 0.053 Uiso calc R 1

loop_
_atom_site_aniso_label
_atom_site_aniso_U_11
_atom_site_aniso_U_22
_atom_site_aniso_U_33
_atom_site_aniso_U_12
_atom_site_aniso_U_13
_atom_site_aniso_U_23
Fe1 0.02239(17) 0.0393(2) 0.02508(18) 0.00218(13) 0.00447(12) -0.00348(13)
Cl1 0.0575(4) 0.0451(4) 0.0497(4) -0.0166(3) -0.0072(3) 0.0111(3)
Cl2 0.0573(4) 0.0568(4) 0.0293(3) -0.0050(3) -0.0098(3) -0.0033(3)
Cl3 0.0424(4) 0.0499(4) 0.0435(4) -0.0162(3) -0.0076(3) 0.0106(3)
O1 0.0544(19) 0.124(3) 0.072(2) 0.0340(19) 0.0291(17) -0.024(2)
N1 0.0397(11) 0.0408(11) 0.0305(10) -0.0076(9) 0.0119(9) -0.0133(9)
N2 0.0440(12) 0.0483(13) 0.0215(9) -0.0148(10) 0.0020(8) -0.0084(9)
N3 0.0267(9) 0.0375(11) 0.0187(8) -0.0052(8) 0.0011(7) -0.0055(7)
N4 0.0185(8) 0.0273(9) 0.0187(8) -0.0021(7) 0.0017(7) -0.0030(7)
N5 0.0189(8) 0.0340(10) 0.0209(9) -0.0017(7) 0.0011(7) -0.0071(7)
N6 0.0253(9) 0.0272(9) 0.0251(9) 0.0007(7) -0.0003(7) -0.0051(7)
N7 0.0246(9) 0.0387(11) 0.0286(9) 0.0040(8) -0.0056(7) -0.0117(8)
C1 0.0397(14) 0.0380(14) 0.0490(15) -0.0007(11) 0.0184(12) -0.0062(11)
C2 0.0663(18) 0.0471(16) 0.0368(14) -0.0173(14) 0.0257(13) -0.0188(12)
C3 0.0649(18) 0.0504(16) 0.0252(12) -0.0228(14) 0.0105(12) -0.0124(11)
C4 0.0431(15) 0.0523(17) 0.0308(13) -0.0112(12) -0.0073(11) 0.0044(11)
C5 0.0326(11) 0.0339(12) 0.0216(10) -0.0128(9) 0.0070(9) -0.0025(9)
C6 0.0242(10) 0.0260(11) 0.0171(9) 0.0016(8) -0.0004(8) -0.0003(8)
C7 0.0273(11) 0.0302(11) 0.0205(10) -0.0006(9) 0.0047(8) 0.0011(8)
C8 0.0224(10) 0.0316(12) 0.0273(11) -0.0013(9) 0.0036(8) 0.0041(9)
C9 0.0224(10) 0.0273(11) 0.0243(10) -0.0042(8) -0.0002(8) -0.0020(8)
C10 0.0197(10) 0.0268(11) 0.0200(9) 0.0038(8) -0.0006(8) -0.0014(8)
C11 0.0211(10) 0.0262(11) 0.0196(9) -0.0018(8) 0.0014(8) -0.0015(8)
C12 0.0270(11) 0.0317(12) 0.0355(12) 0.0053(9) 0.0031(9) -0.0017(10)
C13 0.0368(12) 0.0291(12) 0.0229(10) -0.0028(9) 0.0017(9) -0.0053(9)
C14 0.0357(13) 0.0319(12) 0.0283(11) -0.0036(10) -0.0056(9) -0.0073(9)
C15 0.0293(12) 0.0378(13) 0.0346(13) 0.0081(10) -0.0066(10) -0.0043(10)

loop_
_atom_type_symbol
_atom_type_description
_atom_type_scat_dispersion_real
_atom_type_scat_dispersion_imag
_atom_type_scat_source
C C 0.0033 0.0016 'International Tables Vol C Tables 4.2.6.8 and 6.1.1.4'
H H 0.0000 0.0000 'International Tables Vol C Tables 4.2.6.8 and 6.1.1.4'
N N 0.0061 0.0033 'International Tables Vol C Tables 4.2.6.8 and 6.1.1.4'
O O 0.0106 0.0060 'International Tables Vol C Tables 4.2.6.8 and 6.1.1.4'
Cl Cl 0.1484 0.1585 'International Tables Vol C Tables 4.2.6.8 and 6.1.1.4'
Fe Fe 0.3463 0.8444 'International Tables Vol C Tables 4.2.6.8 and 6.1.1.4'

loop_
_geom_angle_atom_site_label_1
_geom_angle_atom_site_label_2
_geom_angle_atom_site_label_3
_geom_angle_site_symmetry_3
_geom_angle
_geom_angle_publ_flag
O1 Fe1 Cl3 . 106.03(3) ?
O1 Fe1 Cl1 . 113.31(3) ?
Cl3 Fe1 Cl1 . 108.71(3) ?
O1 Fe1 Cl2 . 109.46(2) ?
Cl3 Fe1 Cl2 . 110.20(3) ?
Cl1 Fe1 Cl2 . 109.08(3) ?
Fe1 O1 Fe1 3_556 180.0 ?
C5 N1 C1 . 125.05(19) ?
C5 N1 C2 . 109.5(2) ?
C1 N1 C2 . 118.4(2) ?
C5 N2 C3 . 110.2(2) ?
C5 N2 C4 . 122.7(2) ?
C3 N2 C4 . 121.1(2) ?
C5 N3 C6 . 124.65(19) ?
C10 N4 C6 . 125.73(17) ?
C10 N4 H4 . 119.0(19) ?
C6 N4 H4 . 115.2(19) ?
C11 N5 C10 . 119.83(17) ?
C11 N6 C12 . 125.86(18) ?
C11 N6 C13 . 112.24(17) ?
C12 N6 C13 . 121.74(18) ?
C11 N7 C15 . 126.33(18) ?
C11 N7 C14 . 111.01(17) ?
C15 N7 C14 . 122.60(18) ?
N1 C1 H1A . 109.5 ?
N1 C1 H1B . 109.5 ?
H1A C1 H1B . 109.5 ?
N1 C1 H1C . 109.5 ?
H1A C1 H1C . 109.5 ?
H1B C1 H1C . 109.5 ?
N1 C2 C3 . 102.5(2) ?
N1 C2 H2A . 111.3 ?
C3 C2 H2A . 111.3 ?
N1 C2 H2B . 111.3 ?
C3 C2 H2B . 111.3 ?
H2A C2 H2B . 109.2 ?
N2 C3 C2 . 101.7(2) ?
N2 C3 H3A . 111.4 ?
C2 C3 H3A . 111.4 ?
N2 C3 H3B . 111.4 ?
C2 C3 H3B . 111.4 ?
H3A C3 H3B . 109.3 ?
N2 C4 H4A . 109.5 ?
N2 C4 H4B . 109.5 ?
H4A C4 H4B . 109.5 ?
N2 C4 H4C . 109.5 ?
H4A C4 H4C . 109.5 ?
H4B C4 H4C . 109.5 ?
N3 C5 N1 . 130.9(2) y
N3 C5 N2 . 119.7(2) y
N1 C5 N2 . 109.37(19) y
N3 C6 N4 . 113.45(17) ?
N3 C6 C7 . 129.23(18) ?
N4 C6 C7 . 116.87(18) ?
C8 C7 C6 . 118.90(19) ?
C8 C7 H7A . 120.6 ?
C6 C7 H7A . 120.6 ?
C9 C8 C7 . 122.93(19) ?
C9 C8 H8A . 118.5 ?
C7 C8 H8A . 118.5 ?
C8 C9 C10 . 118.59(19) ?
C8 C9 H9A . 120.7 ?
C10 C9 H9A . 120.7 ?
N5 C10 N4 . 114.43(17) ?
N5 C10 C9 . 128.57(19) ?
N4 C10 C9 . 116.83(18) ?
N6 C11 N5 . 121.62(18) y
N6 C11 N7 . 110.44(17) y
N5 C11 N7 . 127.80(19) y
N6 C12 H12A . 109.5 ?
N6 C12 H12B . 109.5 ?
H12A C12 H12B . 109.5 ?
N6 C12 H12C . 109.5 ?
H12A C12 H12C . 109.5 ?
H12B C12 H12C . 109.5 ?
N6 C13 C14 . 102.91(17) ?
N6 C13 H13A . 111.2 ?
C14 C13 H13A . 111.2 ?
N6 C13 H13B . 111.2 ?
C14 C13 H13B . 111.2 ?
H13A C13 H13B . 109.1 ?
N7 C14 C13 . 102.63(17) ?
N7 C14 H14A . 111.2 ?
C13 C14 H14A . 111.2 ?
N7 C14 H14B . 111.2 ?
C13 C14 H14B . 111.2 ?
H14A C14 H14B . 109.2 ?
N7 C15 H15A . 109.5 ?
N7 C15 H15B . 109.5 ?
H15A C15 H15B . 109.5 ?
N7 C15 H15C . 109.5 ?
H15A C15 H15C . 109.5 ?
H15B C15 H15C . 109.5 ?

loop_
_geom_bond_atom_site_label_1
_geom_bond_atom_site_label_2
_geom_bond_site_symmetry_2
_geom_bond_distance
_geom_bond_publ_flag
Fe1 O1 . 1.7266(3) ?
Fe1 Cl3 . 2.2005(7) ?
Fe1 Cl1 . 2.2267(8) ?
Fe1 Cl2 . 2.2278(7) ?
O1 Fe1 3_556 1.7266(3) ?
N1 C5 . 1.345(3) y
N1 C1 . 1.445(3) ?
N1 C2 . 1.472(3) ?
N2 C5 . 1.362(3) y
N2 C3 . 1.444(3) ?
N2 C4 . 1.455(3) ?
N3 C5 . 1.308(3) y
N3 C6 . 1.351(3) y
N4 C10 . 1.360(3) y
N4 C6 . 1.370(2) y
N4 H4 . 0.871(10) ?
N5 C11 . 1.337(2) y
N5 C10 . 1.348(3) y
N6 C11 . 1.321(3) y
N6 C12 . 1.444(3) ?
N6 C13 . 1.449(3) ?
N7 C11 . 1.343(3) y
N7 C15 . 1.446(3) ?
N7 C14 . 1.461(3) ?
C1 H1A . 0.9800 ?
C1 H1B . 0.9800 ?
C1 H1C . 0.9800 ?
C2 C3 . 1.512(4) ?
C2 H2A . 0.9900 ?
C2 H2B . 0.9900 ?
C3 H3A . 0.9900 ?
C3 H3B . 0.9900 ?
C4 H4A . 0.9800 ?
C4 H4B . 0.9800 ?
C4 H4C . 0.9800 ?
C6 C7 . 1.394(3) ?
C7 C8 . 1.377(3) ?
C7 H7A . 0.9500 ?
C8 C9 . 1.376(3) ?
C8 H8A . 0.9500 ?
C9 C10 . 1.408(3) ?
C9 H9A . 0.9500 ?
C12 H12A . 0.9800 ?
C12 H12B . 0.9800 ?
C12 H12C . 0.9800 ?
C13 C14 . 1.536(3) ?
C13 H13A . 0.9900 ?
C13 H13B . 0.9900 ?
C14 H14A . 0.9900 ?
C14 H14B . 0.9900 ?
C15 H15A . 0.9800 ?
C15 H15B . 0.9800 ?
C15 H15C . 0.9800 ?

loop_
_geom_hbond_atom_site_label_D
_geom_hbond_atom_site_label_H
_geom_hbond_atom_site_label_A
_geom_hbond_site_symmetry_A
_geom_hbond_distance_DH
_geom_hbond_distance_HA
_geom_hbond_distance_DA
_geom_hbond_angle_DHA
N4 H4 N5 3_666 0.871(10) 2.096(10) 2.964(2) 174(3)
C1 H1A Cl1 1_565 0.98 2.96 3.816(3) 146.3
C1 H1C Cl2 4_566 0.98 2.94 3.716(3) 137.1
C12 H12C Cl3 3_656 0.98 2.83 3.469(2) 123.2

loop_
_geom_torsion_atom_site_label_1
_geom_torsion_atom_site_label_2
_geom_torsion_atom_site_label_3
_geom_torsion_atom_site_label_4
_geom_torsion
C5 N1 C2 C3 -18.7(3)
C1 N1 C2 C3 -170.9(2)
C5 N2 C3 C2 -23.9(3)
C4 N2 C3 C2 -177.3(2)
N1 C2 C3 N2 24.5(2)
C6 N3 C5 N1 -30.1(4)
C6 N3 C5 N2 153.4(2)
C1 N1 C5 N3 -22.4(4)
C2 N1 C5 N3 -172.3(2)
C1 N1 C5 N2 154.4(2)
C2 N1 C5 N2 4.4(3)
C3 N2 C5 N3 -169.8(2)
C4 N2 C5 N3 -16.8(3)
C3 N2 C5 N1 13.1(3)
C4 N2 C5 N1 166.0(2)
C5 N3 C6 N4 162.0(2)
C5 N3 C6 C7 -26.0(4)
C10 N4 C6 N3 168.84(19)
C10 N4 C6 C7 -4.2(3)
N3 C6 C7 C8 -168.0(2)
N4 C6 C7 C8 3.8(3)
C6 C7 C8 C9 -0.8(3)
C7 C8 C9 C10 -2.1(3)
C11 N5 C10 N4 -179.22(18)
C11 N5 C10 C9 5.7(3)
C6 N4 C10 N5 -174.28(19)
C6 N4 C10 C9 1.4(3)
C8 C9 C10 N5 176.8(2)
C8 C9 C10 N4 1.8(3)
C12 N6 C11 N5 8.9(3)
C13 N6 C11 N5 -175.75(19)
C12 N6 C11 N7 -175.1(2)
C13 N6 C11 N7 0.2(3)
C10 N5 C11 N6 -127.9(2)
C10 N5 C11 N7 56.8(3)
C15 N7 C11 N6 -171.7(2)
C14 N7 C11 N6 5.6(3)
C15 N7 C11 N5 4.0(4)
C14 N7 C11 N5 -178.7(2)
C11 N6 C13 C14 -5.5(2)
C12 N6 C13 C14 170.1(2)
C11 N7 C14 C13 -8.6(2)
C15 N7 C14 C13 168.8(2)
N6 C13 C14 N7 8.0(2)
